data_1515070
loop_
_publ_author_name
'Yang, Wenbin'
'Davies, Andrew J.'
'Lin, Xiang'
'Suyetin, Mikhail'
'Matsuda, Ryotaro'
'Blake, Alexander J.'
'Wilson, Claire'
'Lewis, William'
'Parker, Julia E.'
'Tang, Chiu C.'
'George, Michael W.'
'Hubberstey, Peter'
'Kitagawa, Susumu'
'Sakamoto, Hirotoshi'
'Bichoutskaia, Elena'
'Champness, Neil R.'
'Yang, Sihai'
'Schr\"oder, Martin'

_publ_section_title
;
 Selective CO2 uptake and inverse CO2/C2H2 selectivity in a dynamic
 bifunctional metal--organic framework
;
_journal_issue 10
_journal_name_full 'Chemical Science'
_journal_page_first 2993
_journal_paper_doi 10.1039/c2sc20443f
_journal_volume 3
_journal_year 2012
_chemical_formula_moiety 'C30 H17 Co N3 O6, C4 H8 O2, 1.5(C H4 O)'
_chemical_formula_sum 'C35.5 H31 Co N3 O9.5'
_chemical_formula_weight 710.56
_chemical_name_systematic
;
?
;
_space_group_IT_number 14
_symmetry_cell_setting monoclinic
_symmetry_space_group_name_Hall '-P 2ybc'
_symmetry_space_group_name_H-M 'P 1 21/c 1'
_atom_sites_solution_hydrogens
;
'geom for ligand and dioxane; H on methanol found from difmap
and refined with a riding model'
;
_atom_sites_solution_primary direct
_atom_sites_solution_secondary difmap
_audit_creation_method 'enCIFer editing of SHELXL97 CIF output'
_cell_angle_alpha 90.00
_cell_angle_beta 105.695(3)
_cell_angle_gamma 90.00
_cell_formula_units_Z 4
_cell_length_a 12.565(2)
_cell_length_b 29.618(5)
_cell_length_c 9.858(2)
_cell_measurement_reflns_used 3046
_cell_measurement_temperature 150(2)
_cell_measurement_theta_max 24.9
_cell_measurement_theta_min 2.25
_cell_volume 3531.9(11)
_computing_cell_refinement 'Bruker SAINT version 6.36A (Bruker, 2000)'
_computing_data_collection 'Bruker SMART version 5.625 (Bruker, 2001)'
_computing_data_reduction 'Bruker SAINT; Bruker SHELXTL (Bruker, 2001)'
_computing_publication_material 'enCIFer (Allen et al., 2004); PLATON (Spek, 2009)'
_computing_structure_refinement 'SHELXL97 (Sheldrick, 2008)'
_computing_structure_solution 'SHELXS97 (Sheldrick, 2008)'
_diffrn_ambient_temperature 150(2)
_diffrn_measured_fraction_theta_full 0.996
_diffrn_measured_fraction_theta_max 0.996
_diffrn_measurement_device_type 'Bruker SMART APEX CCD area detector'
_diffrn_measurement_method \w
_diffrn_radiation_monochromator graphite
_diffrn_radiation_source 'sealed tube'
_diffrn_radiation_type MoK\a
_diffrn_radiation_wavelength 0.71073
_diffrn_reflns_av_R_equivalents 0.064
_diffrn_reflns_av_sigmaI/netI 0.080
_diffrn_reflns_limit_h_max 15
_diffrn_reflns_limit_h_min -8
_diffrn_reflns_limit_k_max 36
_diffrn_reflns_limit_k_min -37
_diffrn_reflns_limit_l_max 12
_diffrn_reflns_limit_l_min -12
_diffrn_reflns_number 20276
_diffrn_reflns_theta_full 26.37
_diffrn_reflns_theta_max 26.37
_diffrn_reflns_theta_min 2.25
_diffrn_standards_decay_% 0
_diffrn_standards_number 0
_exptl_absorpt_coefficient_mu 0.534
_exptl_absorpt_correction_T_max 1.000
_exptl_absorpt_correction_T_min 0.352
_exptl_absorpt_correction_type multi-scan
_exptl_absorpt_process_details 'Bruker SADABS v2.05'
_exptl_crystal_colour purple
_exptl_crystal_density_diffrn 1.336
_exptl_crystal_description column
_exptl_crystal_F_000 1472
_exptl_crystal_size_max 0.34
_exptl_crystal_size_mid 0.15
_exptl_crystal_size_min 0.14
_refine_diff_density_max 2.00
_refine_diff_density_min -0.63
_refine_diff_density_rms 0.16
_refine_ls_extinction_method none
_refine_ls_goodness_of_fit_ref 1.05
_refine_ls_hydrogen_treatment constr
_refine_ls_matrix_type full
_refine_ls_number_parameters 405
_refine_ls_number_reflns 7195
_refine_ls_number_restraints 0
_refine_ls_restrained_S_all 1.05
_refine_ls_R_factor_all 0.167
_refine_ls_R_factor_gt 0.114
_refine_ls_shift/su_max 0.001
_refine_ls_shift/su_mean 0.000
_refine_ls_structure_factor_coef Fsqd
_refine_ls_weighting_details 'calc w=1/[\s^2^(Fo^2^)+(0.196P)^2^+7.81P] where P=(Fo^2^+2Fc^2^)/3'
_refine_ls_weighting_scheme calc
_refine_ls_wR_factor_gt 0.298
_refine_ls_wR_factor_ref 0.354
_reflns_number_gt 4137
_reflns_number_total 7379
_reflns_threshold_expression >2sigma(I)
_cod_data_source_file c2sc20443f.txt
_cod_data_source_block Complex_1
_cod_original_sg_symbol_H-M 'P 21/c'
_cod_database_code 1515070

loop_
_symmetry_equiv_pos_as_xyz
'x, y, z'
'-x, y+1/2, -z+1/2'
'-x, -y, -z'
'x, -y-1/2, z-1/2'

loop_
_atom_site_label
_atom_site_type_symbol
_atom_site_fract_x
_atom_site_fract_y
_atom_site_fract_z
_atom_site_U_iso_or_equiv
_atom_site_adp_type
_atom_site_occupancy
_atom_site_symmetry_multiplicity
_atom_site_calc_flag
_atom_site_refinement_flags
Co1 Co 1.35709(7) 0.05754(3) 1.03802(11) 0.0506(4) Uani 1 1 d .
O1 O 1.3360(5) 0.01627(16) 0.8781(6) 0.0663(15) Uani 1 1 d .
O2 O 1.3401(5) 0.07954(16) 0.7624(6) 0.0706(15) Uani 1 1 d .
O3 O 1.3482(5) 0.00720(17) 0.1696(7) 0.0696(15) Uani 1 1 d .
O4 O 1.3931(5) 0.06925(17) 0.2857(7) 0.0704(15) Uani 1 1 d .
O5 O 0.9395(4) -0.23904(16) 0.6176(6) 0.0574(12) Uani 1 1 d .
O6 O 0.9103(5) -0.2216(2) 0.3853(7) 0.0782(17) Uani 1 1 d .
H6 H 0.8729 -0.1999 0.4028 0.117 Uiso 1 1 calc R
N1 N 1.1423(4) -0.34291(17) 0.4947(6) 0.0453(13) Uani 1 1 d .
N2 N 0.7715(4) -0.39675(18) 0.4846(7) 0.0498(14) Uani 1 1 d .
N3 N 1.4995(5) -0.40829(17) 0.4473(7) 0.0530(14) Uani 1 1 d .
C1 C 1.3357(6) 0.0374(3) 0.7699(10) 0.063(2) Uani 1 1 d .
C2 C 1.3315(7) 0.0099(2) 0.6402(9) 0.0609(19) Uani 1 1 d .
C3 C 1.2957(7) -0.0353(2) 0.6318(8) 0.061(2) Uani 1 1 d .
H3A H 1.2813 -0.0491 0.7119 0.074 Uiso 1 1 calc R
C4 C 1.2813(7) -0.0598(2) 0.5093(9) 0.0604(19) Uani 1 1 d .
C5 C 1.3076(8) -0.0384(2) 0.3961(9) 0.067(2) Uani 1 1 d .
H5A H 1.2993 -0.0544 0.3104 0.080 Uiso 1 1 calc R
C6 C 1.3457(7) 0.0059(2) 0.4063(9) 0.062(2) Uani 1 1 d .
C7 C 1.3561(6) 0.0302(2) 0.5293(9) 0.063(2) Uani 1 1 d .
H7A H 1.3802 0.0607 0.5358 0.075 Uiso 1 1 calc R
C8 C 1.3654(6) 0.0288(2) 0.2807(9) 0.0590(19) Uani 1 1 d .
C9 C 1.2398(7) -0.1071(2) 0.4963(8) 0.0599(19) Uani 1 1 d .
C10 C 1.2586(8) -0.1357(2) 0.3929(9) 0.072(2) Uani 1 1 d .
H10A H 1.2932 -0.1242 0.3256 0.086 Uiso 1 1 calc R
C11 C 1.2273(7) -0.1812(2) 0.3868(9) 0.066(2) Uani 1 1 d .
H11A H 1.2411 -0.2000 0.3154 0.080 Uiso 1 1 calc R
C12 C 1.1766(6) -0.1992(2) 0.4832(7) 0.0483(16) Uani 1 1 d .
C13 C 1.1528(6) -0.1703(2) 0.5816(8) 0.0540(17) Uani 1 1 d .
H13A H 1.1148 -0.1816 0.6458 0.065 Uiso 1 1 calc R
C14 C 1.1837(7) -0.1250(2) 0.5878(8) 0.0600(19) Uani 1 1 d .
H14A H 1.1661 -0.1059 0.6561 0.072 Uiso 1 1 calc R
C15 C 1.1580(5) -0.2488(2) 0.4844(7) 0.0458(15) Uani 1 1 d .
C16 C 1.2442(5) -0.2766(2) 0.4738(8) 0.0509(16) Uani 1 1 d .
H16A H 1.3107 -0.2637 0.4631 0.061 Uiso 1 1 calc R
C17 C 1.2336(5) -0.3228(2) 0.4786(8) 0.0482(16) Uani 1 1 d .
C18 C 1.0575(5) -0.3168(2) 0.5010(7) 0.0444(15) Uani 1 1 d .
C19 C 1.0616(5) -0.2696(2) 0.4969(7) 0.0450(15) Uani 1 1 d .
C20 C 0.9632(5) -0.2419(2) 0.5058(8) 0.0467(15) Uani 1 1 d .
C21 C 0.9563(5) -0.3417(2) 0.5000(8) 0.0468(15) Uani 1 1 d .
C22 C 0.9537(6) -0.3721(3) 0.6090(9) 0.063(2) Uani 1 1 d .
H22A H 1.0151 -0.3748 0.6896 0.076 Uiso 1 1 calc R
C23 C 0.8592(7) -0.3978(3) 0.5959(9) 0.064(2) Uani 1 1 d .
H23A H 0.8571 -0.4175 0.6712 0.077 Uiso 1 1 calc R
C24 C 0.7746(7) -0.3665(3) 0.3814(10) 0.067(2) Uani 1 1 d .
H24A H 0.7130 -0.3647 0.3006 0.081 Uiso 1 1 calc R
C25 C 0.8638(6) -0.3385(3) 0.3901(10) 0.065(2) Uani 1 1 d .
H25A H 0.8607 -0.3167 0.3185 0.078 Uiso 1 1 calc R
C26 C 1.3241(5) -0.3535(2) 0.4649(8) 0.0484(16) Uani 1 1 d .
C27 C 1.3375(6) -0.3959(2) 0.5218(8) 0.0534(18) Uani 1 1 d .
H27A H 1.2857 -0.4075 0.5675 0.064 Uiso 1 1 calc R
C28 C 1.4267(6) -0.4219(2) 0.5124(9) 0.0555(18) Uani 1 1 d .
H28A H 1.4357 -0.4509 0.5549 0.067 Uiso 1 1 calc R
C29 C 1.4810(6) -0.3689(3) 0.3795(9) 0.065(2) Uani 1 1 d .
H29A H 1.5287 -0.3602 0.3239 0.078 Uiso 1 1 calc R
C30 C 1.3970(6) -0.3405(3) 0.3860(9) 0.062(2) Uani 1 1 d .
H30A H 1.3878 -0.3123 0.3379 0.075 Uiso 1 1 calc R
O7 O 0.7732(7) -0.1451(3) 0.4077(9) 0.048(2) Uiso 0.50 1 d P
H7 H 0.7888 -0.1358 0.3349 0.072 Uiso 0.50 1 calc PR
C31 C 0.8361(14) -0.1247(6) 0.5184(18) 0.071(4) Uiso 0.50 1 d P
H31A H 0.7905 -0.1139 0.5781 0.106 Uiso 0.50 1 calc PR
H31B H 0.8734 -0.0991 0.4882 0.106 Uiso 0.50 1 calc PR
H31C H 0.8914 -0.1460 0.5719 0.106 Uiso 0.50 1 calc PR
O8 O 0.6105(12) -0.3114(5) 0.1492(15) 0.094(4) Uiso 0.50 1 d P
O9 O 0.5170(11) -0.2601(5) -0.0926(14) 0.087(4) Uiso 0.50 1 d P
C35 C 0.5195(16) -0.3261(7) 0.047(2) 0.082(5) Uiso 0.50 1 d P
H35A H 0.4520 -0.3174 0.0742 0.098 Uiso 0.50 1 calc PR
H35B H 0.5213 -0.3595 0.0429 0.098 Uiso 0.50 1 calc PR
C34 C 0.5132(17) -0.3072(7) -0.098(2) 0.087(5) Uiso 0.50 1 d P
H34A H 0.5758 -0.3188 -0.1306 0.104 Uiso 0.50 1 calc PR
H34B H 0.4436 -0.3171 -0.1652 0.104 Uiso 0.50 1 calc PR
C32 C 0.615(2) -0.2606(9) 0.150(3) 0.116(8) Uiso 0.50 1 d P
H32A H 0.5515 -0.2480 0.1788 0.139 Uiso 0.50 1 calc PR
H32B H 0.6840 -0.2500 0.2166 0.139 Uiso 0.50 1 calc PR
C33 C 0.611(2) -0.2456(11) 0.006(3) 0.128(9) Uiso 0.50 1 d P
H33A H 0.6132 -0.2122 0.0037 0.154 Uiso 0.50 1 calc PR
H33B H 0.6765 -0.2571 -0.0201 0.154 Uiso 0.50 1 calc PR
O10 O 1.080(3) -0.4747(11) 1.549(3) 0.105(9) Uiso 0.25 1 d P
H10 H 1.0759 -0.4503 1.5907 0.158 Uiso 0.25 1 calc PR
C36 C 1.090(4) -0.4652(17) 1.409(5) 0.097(12) Uiso 0.25 1 d P
H36B H 1.0563 -0.4359 1.3773 0.146 Uiso 0.25 1 calc PR
H36A H 1.0518 -0.4888 1.3439 0.146 Uiso 0.25 1 calc PR
H36C H 1.1682 -0.4646 1.4100 0.146 Uiso 0.25 1 calc PR

loop_
_atom_site_aniso_label
_atom_site_aniso_U_11
_atom_site_aniso_U_22
_atom_site_aniso_U_33
_atom_site_aniso_U_23
_atom_site_aniso_U_13
_atom_site_aniso_U_12
Co1 0.0499(6) 0.0256(5) 0.0808(8) -0.0046(4) 0.0254(5) -0.0050(4)
O1 0.089(4) 0.031(2) 0.087(4) -0.008(2) 0.038(3) -0.012(2)
O2 0.081(4) 0.032(3) 0.101(4) -0.013(3) 0.028(3) 0.001(2)
O3 0.079(4) 0.038(3) 0.102(4) 0.002(3) 0.042(3) -0.002(3)
O4 0.076(4) 0.035(3) 0.108(4) 0.010(3) 0.038(3) 0.002(2)
O5 0.066(3) 0.044(3) 0.067(3) 0.003(2) 0.027(3) 0.008(2)
O6 0.079(4) 0.053(3) 0.102(5) 0.010(3) 0.024(3) 0.015(3)
N1 0.041(3) 0.027(3) 0.070(4) 0.004(2) 0.018(3) -0.003(2)
N2 0.039(3) 0.035(3) 0.077(4) 0.010(3) 0.020(3) 0.004(2)
N3 0.051(3) 0.028(3) 0.084(4) 0.009(3) 0.025(3) 0.003(2)
C1 0.063(5) 0.041(4) 0.093(6) -0.013(4) 0.036(4) -0.006(3)
C2 0.070(5) 0.040(4) 0.083(5) -0.006(3) 0.038(4) -0.001(3)
C3 0.090(6) 0.035(4) 0.069(5) -0.002(3) 0.037(4) -0.004(4)
C4 0.077(5) 0.030(3) 0.081(5) 0.003(3) 0.033(4) -0.003(3)
C5 0.100(6) 0.032(4) 0.074(5) -0.004(3) 0.032(5) 0.000(4)
C6 0.072(5) 0.034(4) 0.091(6) 0.000(3) 0.039(4) 0.004(3)
C7 0.064(5) 0.032(4) 0.101(6) -0.006(4) 0.039(4) 0.000(3)
C8 0.064(5) 0.037(4) 0.083(5) -0.006(4) 0.032(4) 0.001(3)
C9 0.085(5) 0.031(3) 0.067(5) -0.004(3) 0.026(4) -0.003(3)
C10 0.124(7) 0.033(4) 0.072(5) -0.003(3) 0.049(5) -0.017(4)
C11 0.105(6) 0.028(3) 0.076(5) -0.003(3) 0.041(5) -0.008(4)
C12 0.055(4) 0.029(3) 0.060(4) 0.004(3) 0.015(3) 0.003(3)
C13 0.067(4) 0.036(3) 0.060(4) 0.000(3) 0.019(4) -0.003(3)
C14 0.081(5) 0.037(4) 0.066(5) -0.008(3) 0.028(4) 0.000(3)
C15 0.051(4) 0.031(3) 0.054(4) 0.002(3) 0.013(3) -0.001(3)
C16 0.043(4) 0.035(3) 0.076(5) 0.003(3) 0.017(3) -0.006(3)
C17 0.043(3) 0.032(3) 0.073(5) 0.003(3) 0.022(3) 0.005(3)
C18 0.045(3) 0.032(3) 0.058(4) 0.005(3) 0.017(3) 0.002(3)
C19 0.051(4) 0.031(3) 0.053(4) 0.002(3) 0.016(3) 0.004(3)
C20 0.050(4) 0.029(3) 0.061(4) -0.001(3) 0.016(3) 0.004(3)
C21 0.042(3) 0.031(3) 0.070(4) 0.000(3) 0.021(3) 0.003(3)
C22 0.055(4) 0.059(5) 0.072(5) 0.015(4) 0.013(4) -0.003(4)
C23 0.065(5) 0.058(5) 0.073(5) 0.011(4) 0.023(4) -0.005(4)
C24 0.055(4) 0.048(4) 0.094(6) 0.016(4) 0.010(4) -0.002(3)
C25 0.054(4) 0.044(4) 0.098(6) 0.017(4) 0.021(4) -0.002(3)
C26 0.043(3) 0.028(3) 0.076(5) 0.007(3) 0.020(3) -0.002(3)
C27 0.053(4) 0.026(3) 0.089(5) 0.001(3) 0.032(4) -0.003(3)
C28 0.047(4) 0.031(3) 0.091(5) 0.001(3) 0.022(4) -0.004(3)
C29 0.056(4) 0.051(4) 0.097(6) 0.017(4) 0.036(4) 0.007(3)
C30 0.055(4) 0.042(4) 0.099(6) 0.016(4) 0.036(4) 0.011(3)

loop_
_atom_type_symbol
_atom_type_description
_atom_type_scat_dispersion_real
_atom_type_scat_dispersion_imag
_atom_type_scat_source
C C 0.0033 0.0016 'International Tables Vol C Tables 4.2.6.8 and 6.1.1.4'
H H 0.0000 0.0000 'International Tables Vol C Tables 4.2.6.8 and 6.1.1.4'
N N 0.0061 0.0033 'International Tables Vol C Tables 4.2.6.8 and 6.1.1.4'
O O 0.0106 0.0060 'International Tables Vol C Tables 4.2.6.8 and 6.1.1.4'
Co Co 0.3494 0.9721 'International Tables Vol C Tables 4.2.6.8 and 6.1.1.4'

loop_
_geom_angle_atom_site_label_1
_geom_angle_atom_site_label_2
_geom_angle_atom_site_label_3
_geom_angle
_geom_angle_site_symmetry_1
_geom_angle_site_symmetry_3
O1 Co1 O3 92.2(2) . 1_556
O1 Co1 N3 107.0(2) . 2_856
O3 Co1 N3 121.9(3) 1_556 2_856
O1 Co1 N2 112.9(2) . 2_756
O3 Co1 N2 112.2(2) 1_556 2_756
N3 Co1 N2 109.4(2) 2_856 2_756
O1 Co1 O4 149.7(2) . 1_556
O3 Co1 O4 58.2(2) 1_556 1_556
N3 Co1 O4 86.3(2) 2_856 1_556
N2 Co1 O4 86.6(2) 2_756 1_556
O1 Co1 C8 121.1(2) . 1_556
O3 Co1 C8 29.0(2) 1_556 1_556
N3 Co1 C8 107.0(3) 2_856 1_556
N2 Co1 C8 98.9(2) 2_756 1_556
O4 Co1 C8 29.3(2) 1_556 1_556
C1 O1 Co1 110.3(5) . .
C8 O3 Co1 99.3(5) . 1_554
C8 O4 Co1 81.1(5) . 1_554
C20 O6 H6 109.5 . .
C18 N1 C17 118.0(5) . .
C23 N2 C24 116.6(6) . .
C23 N2 Co1 121.4(5) . 2_746
C24 N2 Co1 121.8(5) . 2_746
C28 N3 C29 117.6(6) . .
C28 N3 Co1 122.1(5) . 2_846
C29 N3 Co1 120.1(5) . 2_846
O1 C1 O2 124.5(7) . .
O1 C1 C2 116.8(7) . .
O2 C1 C2 118.7(8) . .
C7 C2 C3 120.9(7) . .
C7 C2 C1 118.9(7) . .
C3 C2 C1 120.1(7) . .
C4 C3 C2 121.1(7) . .
C4 C3 H3A 119.4 . .
C2 C3 H3A 119.4 . .
C3 C4 C5 117.2(7) . .
C3 C4 C9 122.1(7) . .
C5 C4 C9 120.7(7) . .
C6 C5 C4 121.4(7) . .
C6 C5 H5A 119.3 . .
C4 C5 H5A 119.3 . .
C7 C6 C5 120.2(7) . .
C7 C6 C8 119.6(7) . .
C5 C6 C8 119.9(7) . .
C2 C7 C6 119.2(7) . .
C2 C7 H7A 120.4 . .
C6 C7 H7A 120.4 . .
O3 C8 O4 120.9(8) . .
O3 C8 C6 118.3(7) . .
O4 C8 C6 120.7(7) . .
O3 C8 Co1 51.7(4) . 1_554
O4 C8 Co1 69.6(5) . 1_554
C6 C8 Co1 166.2(6) . 1_554
C14 C9 C10 117.2(7) . .
C14 C9 C4 122.0(7) . .
C10 C9 C4 120.8(7) . .
C9 C10 C11 121.1(7) . .
C9 C10 H10A 119.5 . .
C11 C10 H10A 119.5 . .
C12 C11 C10 121.1(7) . .
C12 C11 H11A 119.5 . .
C10 C11 H11A 119.5 . .
C13 C12 C11 118.0(6) . .
C13 C12 C15 122.6(6) . .
C11 C12 C15 119.1(6) . .
C12 C13 C14 120.9(7) . .
C12 C13 H13A 119.5 . .
C14 C13 H13A 119.5 . .
C9 C14 C13 121.6(7) . .
C9 C14 H14A 119.2 . .
C13 C14 H14A 119.2 . .
C16 C15 C19 117.4(6) . .
C16 C15 C12 117.3(6) . .
C19 C15 C12 125.3(6) . .
C17 C16 C15 120.2(6) . .
C17 C16 H16A 119.9 . .
C15 C16 H16A 119.9 . .
N1 C17 C16 122.6(6) . .
N1 C17 C26 116.1(5) . .
C16 C17 C26 121.3(6) . .
N1 C18 C19 122.9(6) . .
N1 C18 C21 114.2(5) . .
C19 C18 C21 122.7(6) . .
C15 C19 C18 118.8(6) . .
C15 C19 C20 120.8(6) . .
C18 C19 C20 120.3(6) . .
O5 C20 O6 126.0(6) . .
O5 C20 C19 119.7(6) . .
O6 C20 C19 114.3(6) . .
C25 C21 C22 117.4(6) . .
C25 C21 C18 121.5(6) . .
C22 C21 C18 121.0(6) . .
C23 C22 C21 118.5(7) . .
C23 C22 H22A 120.8 . .
C21 C22 H22A 120.8 . .
N2 C23 C22 124.1(7) . .
N2 C23 H23A 117.9 . .
C22 C23 H23A 117.9 . .
N2 C24 C25 122.4(8) . .
N2 C24 H24A 118.8 . .
C25 C24 H24A 118.8 . .
C21 C25 C24 120.8(7) . .
C21 C25 H25A 119.6 . .
C24 C25 H25A 119.6 . .
C27 C26 C30 116.9(6) . .
C27 C26 C17 122.3(6) . .
C30 C26 C17 120.6(6) . .
C26 C27 C28 119.7(6) . .
C26 C27 H27A 120.1 . .
C28 C27 H27A 120.1 . .
N3 C28 C27 123.0(6) . .
N3 C28 H28A 118.5 . .
C27 C28 H28A 118.5 . .
N3 C29 C30 123.2(7) . .
N3 C29 H29A 118.4 . .
C30 C29 H29A 118.4 . .
C29 C30 C26 118.9(7) . .
C29 C30 H30A 120.5 . .
C26 C30 H30A 120.5 . .
C31 O7 H7 109.5 . .
O7 C31 H31A 109.5 . .
O7 C31 H31B 109.5 . .
H31A C31 H31B 109.5 . .
O7 C31 H31C 109.5 . .
H31A C31 H31C 109.5 . .
H31B C31 H31C 109.5 . .
C35 O8 C32 110.0(17) . .
C33 O9 C34 110.7(19) . .
O8 C35 C34 113.1(17) . .
O8 C35 H35A 108.9 . .
C34 C35 H35A 108.9 . .
O8 C35 H35B 108.9 . .
C34 C35 H35B 108.9 . .
H35A C35 H35B 107.8 . .
O9 C34 C35 110.1(17) . .
O9 C34 H34A 109.6 . .
C35 C34 H34A 109.6 . .
O9 C34 H34B 109.6 . .
C35 C34 H34B 109.6 . .
H34A C34 H34B 108.1 . .
C33 C32 O8 108(2) . .
C33 C32 H32A 110.1 . .
O8 C32 H32A 110.1 . .
C33 C32 H32B 110.1 . .
O8 C32 H32B 110.1 . .
H32A C32 H32B 108.4 . .
O9 C33 C32 113(2) . .
O9 C33 H33A 109.1 . .
C32 C33 H33A 109.1 . .
O9 C33 H33B 109.1 . .
C32 C33 H33B 109.1 . .
H33A C33 H33B 107.8 . .
C36 O10 H10 109.5 . .
O10 C36 H36B 109.5 . .
O10 C36 H36A 109.5 . .
H36B C36 H36A 109.5 . .
O10 C36 H36C 109.5 . .
H36B C36 H36C 109.5 . .
H36A C36 H36C 109.5 . .

loop_
_geom_bond_atom_site_label_1
_geom_bond_atom_site_label_2
_geom_bond_distance
_geom_bond_site_symmetry_2
Co1 O1 1.956(5) .
Co1 O3 1.999(5) 1_556
Co1 O4 2.385(6) 1_556
Co1 N2 2.073(5) 2_756
Co1 N3 2.037(6) 2_856
Co1 C8 2.515(8) 1_556
O1 C1 1.235(10) .
O2 C1 1.252(9) .
O3 C8 1.235(9) .
O3 Co1 1.999(5) 1_554
O4 C8 1.246(9) .
O4 Co1 2.385(6) 1_554
O5 C20 1.220(8) .
O6 C20 1.337(9) .
O6 H6 0.8400 .
N1 C18 1.331(8) .
N1 C17 1.340(8) .
N2 C23 1.329(10) .
N2 C24 1.364(10) .
N2 Co1 2.073(5) 2_746
N3 C28 1.315(9) .
N3 C29 1.333(9) .
N3 Co1 2.037(6) 2_846
C1 C2 1.505(11) .
C2 C7 1.355(11) .
C2 C3 1.407(10) .
C3 C4 1.378(11) .
C3 H3A 0.9500 .
C4 C5 1.399(11) .
C4 C9 1.488(9) .
C5 C6 1.390(10) .
C5 H5A 0.9500 .
C6 C7 1.385(11) .
C6 C8 1.490(11) .
C7 H7A 0.9500 .
C8 Co1 2.515(8) 1_554
C9 C14 1.392(11) .
C9 C10 1.395(10) .
C10 C11 1.399(9) .
C10 H10A 0.9500 .
C11 C12 1.386(10) .
C11 H11A 0.9500 .
C12 C13 1.385(10) .
C12 C15 1.489(9) .
C13 C14 1.394(9) .
C13 H13A 0.9500 .
C14 H14A 0.9500 .
C15 C16 1.386(9) .
C15 C19 1.394(9) .
C16 C17 1.378(9) .
C16 H16A 0.9500 .
C17 C26 1.490(9) .
C18 C19 1.401(8) .
C18 C21 1.467(9) .
C19 C20 1.505(9) .
C21 C25 1.361(10) .
C21 C22 1.409(10) .
C22 C23 1.388(11) .
C22 H22A 0.9500 .
C23 H23A 0.9500 .
C24 C25 1.379(10) .
C24 H24A 0.9500 .
C25 H25A 0.9500 .
C26 C27 1.367(9) .
C26 C30 1.406(9) .
C27 C28 1.383(9) .
C27 H27A 0.9500 .
C28 H28A 0.9500 .
C29 C30 1.366(10) .
C29 H29A 0.9500 .
C30 H30A 0.9500 .
O7 C31 1.308(18) .
O7 H7 0.8400 .
C31 H31A 0.9800 .
C31 H31B 0.9800 .
C31 H31C 0.9800 .
O8 C35 1.37(2) .
O8 C32 1.51(3) .
O9 C33 1.37(3) .
O9 C34 1.39(2) .
C35 C34 1.52(3) .
C35 H35A 0.9900 .
C35 H35B 0.9900 .
C34 H34A 0.9900 .
C34 H34B 0.9900 .
C32 C33 1.47(4) .
C32 H32A 0.9900 .
C32 H32B 0.9900 .
C33 H33A 0.9900 .
C33 H33B 0.9900 .
O10 C36 1.45(5) .
O10 H10 0.8400 .
C36 H36B 0.9800 .
C36 H36A 0.9800 .
C36 H36C 0.9800 .

loop_
_geom_torsion_atom_site_label_1
_geom_torsion_atom_site_label_2
_geom_torsion_atom_site_label_3
_geom_torsion_atom_site_label_4
_geom_torsion
_geom_torsion_site_symmetry_1
_geom_torsion_site_symmetry_4
O3 Co1 O1 C1 179.2(5) 1_556 .
N3 Co1 O1 C1 -56.5(6) 2_856 .
N2 Co1 O1 C1 63.9(6) 2_756 .
O4 Co1 O1 C1 -169.4(5) 1_556 .
C8 Co1 O1 C1 -179.2(5) 1_556 .
Co1 O1 C1 O2 -4.8(10) . .
Co1 O1 C1 C2 174.1(5) . .
O1 C1 C2 C7 -165.1(8) . .
O2 C1 C2 C7 13.9(12) . .
O1 C1 C2 C3 18.9(12) . .
O2 C1 C2 C3 -162.1(8) . .
C7 C2 C3 C4 -2.1(13) . .
C1 C2 C3 C4 173.8(8) . .
C2 C3 C4 C5 2.3(13) . .
C2 C3 C4 C9 -177.8(8) . .
C3 C4 C5 C6 -0.6(13) . .
C9 C4 C5 C6 179.5(8) . .
C4 C5 C6 C7 -1.4(13) . .
C4 C5 C6 C8 -175.7(8) . .
C3 C2 C7 C6 0.0(12) . .
C1 C2 C7 C6 -175.9(7) . .
C5 C6 C7 C2 1.7(12) . .
C8 C6 C7 C2 176.0(7) . .
Co1 O3 C8 O4 -7.6(8) 1_554 .
Co1 O3 C8 C6 168.7(6) 1_554 .
Co1 O4 C8 O3 6.3(7) 1_554 .
Co1 O4 C8 C6 -169.9(7) 1_554 .
C7 C6 C8 O3 -175.1(7) . .
C5 C6 C8 O3 -0.7(12) . .
C7 C6 C8 O4 1.2(12) . .
C5 C6 C8 O4 175.6(8) . .
C7 C6 C8 Co1 -134.9(19) . 1_554
C5 C6 C8 Co1 40(3) . 1_554
C3 C4 C9 C14 19.0(13) . .
C5 C4 C9 C14 -161.2(8) . .
C3 C4 C9 C10 -159.2(9) . .
C5 C4 C9 C10 20.6(13) . .
C14 C9 C10 C11 -3.2(14) . .
C4 C9 C10 C11 175.1(8) . .
C9 C10 C11 C12 0.0(15) . .
C10 C11 C12 C13 3.1(13) . .
C10 C11 C12 C15 -172.1(8) . .
C11 C12 C13 C14 -3.1(11) . .
C15 C12 C13 C14 172.0(7) . .
C10 C9 C14 C13 3.3(13) . .
C4 C9 C14 C13 -174.9(8) . .
C12 C13 C14 C9 -0.2(12) . .
C13 C12 C15 C16 -131.2(8) . .
C11 C12 C15 C16 43.8(10) . .
C13 C12 C15 C19 48.0(10) . .
C11 C12 C15 C19 -136.9(8) . .
C19 C15 C16 C17 -1.3(10) . .
C12 C15 C16 C17 178.0(7) . .
C18 N1 C17 C16 2.5(10) . .
C18 N1 C17 C26 -177.1(6) . .
C15 C16 C17 N1 -0.6(11) . .
C15 C16 C17 C26 178.9(7) . .
C17 N1 C18 C19 -2.5(10) . .
C17 N1 C18 C21 172.4(6) . .
C16 C15 C19 C18 1.3(10) . .
C12 C15 C19 C18 -177.9(6) . .
C16 C15 C19 C20 -178.6(6) . .
C12 C15 C19 C20 2.1(10) . .
N1 C18 C19 C15 0.6(10) . .
C21 C18 C19 C15 -173.8(6) . .
N1 C18 C19 C20 -179.4(6) . .
C21 C18 C19 C20 6.1(10) . .
C15 C19 C20 O5 -107.6(8) . .
C18 C19 C20 O5 72.4(9) . .
C15 C19 C20 O6 71.1(8) . .
C18 C19 C20 O6 -108.8(7) . .
N1 C18 C21 C25 -113.6(8) . .
C19 C18 C21 C25 61.3(10) . .
N1 C18 C21 C22 62.4(9) . .
C19 C18 C21 C22 -122.7(8) . .
C25 C21 C22 C23 2.1(11) . .
C18 C21 C22 C23 -174.0(7) . .
C24 N2 C23 C22 -3.3(12) . .
Co1 N2 C23 C22 171.7(7) 2_746 .
C21 C22 C23 N2 2.0(13) . .
C23 N2 C24 C25 0.4(12) . .
Co1 N2 C24 C25 -174.5(6) 2_746 .
C22 C21 C25 C24 -4.9(12) . .
C18 C21 C25 C24 171.2(7) . .
N2 C24 C25 C21 3.7(13) . .
N1 C17 C26 C27 -26.7(10) . .
C16 C17 C26 C27 153.7(8) . .
N1 C17 C26 C30 150.1(7) . .
C16 C17 C26 C30 -29.5(11) . .
C30 C26 C27 C28 6.6(11) . .
C17 C26 C27 C28 -176.4(7) . .
C29 N3 C28 C27 -4.8(12) . .
Co1 N3 C28 C27 169.8(6) 2_846 .
C26 C27 C28 N3 -1.8(12) . .
C28 N3 C29 C30 6.5(13) . .
Co1 N3 C29 C30 -168.2(7) 2_846 .
N3 C29 C30 C26 -1.6(13) . .
C27 C26 C30 C29 -5.0(12) . .
C17 C26 C30 C29 178.0(7) . .
C32 O8 C35 C34 54(2) . .
C33 O9 C34 C35 56(2) . .
O8 C35 C34 O9 -55(2) . .
C35 O8 C32 C33 -54(2) . .
C34 O9 C33 C32 -62(3) . .
O8 C32 C33 O9 59(3) . .
